data_4513783
loop_
_publ_author_name
'Zuo, Weiwei'
'Prokopchuk, Demyan E.'
'Lough, Alan J.'
'Morris, Robert H.'

_publ_section_title
;
 Details of the Mechanism of the Asymmetric Transfer Hydrogenation of
 Acetophenone Using the Amine(imine)diphosphine Iron Precatalyst: The Base
 Effect and The Enantiodetermining Step
;
_journal_issue 1
_journal_name_full 'ACS Catalysis'
_journal_page_first 301
_journal_paper_doi 10.1021/acscatal.5b01979
_journal_volume 6
_journal_year 2016
_chemical_absolute_configuration ad
_chemical_formula_moiety 'C45 H43 Cl Fe N2 O P2'
_chemical_formula_sum 'C45 H43 Cl Fe N2 O P2'
_chemical_formula_weight 781.05
_chemical_name_systematic
; 
 ? 
;
_space_group_crystal_system orthorhombic
_space_group_IT_number 19
_space_group_name_Hall 'P 2ac 2ab'
_space_group_name_H-M_alt 'P 21 21 21'
_symmetry_space_group_name_Hall 'P 2ac 2ab'
_symmetry_space_group_name_H-M 'P 21 21 21'
_atom_sites_solution_hydrogens mixed
_audit_creation_method SHELXL-2013
_cell_angle_alpha 90
_cell_angle_beta 90
_cell_angle_gamma 90
_cell_formula_units_Z 4
_cell_length_a 11.0847(8)
_cell_length_b 13.0101(9)
_cell_length_c 27.0865(18)
_cell_measurement_reflns_used 2141
_cell_measurement_temperature 147(2)
_cell_measurement_theta_max 20.52
_cell_measurement_theta_min 2.41
_cell_volume 3906.2(5)
_computing_cell_refinement APEX2
_computing_data_collection 'APEX2 (Bruker, 2007)'
_computing_data_reduction 'SAINT (Bruker, 2007)'
_computing_molecular_graphics 'PLATON (Spek, 2009)'
_computing_publication_material 'SHELXTL (Sheldrick, 2008)'
_computing_structure_refinement 'SHELXL-2013 (Sheldrick, 2013)'
_computing_structure_solution 'SHELXS-97 (Sheldrick, 2008)'
_diffrn_ambient_temperature 147(2)
_diffrn_measured_fraction_theta_full 1.000
_diffrn_measured_fraction_theta_max 0.993
_diffrn_measurement_device_type 'Bruker Kappa APEX-DUO CCD'
_diffrn_measurement_method '\f and \w scans'
_diffrn_radiation_type MoK\a
_diffrn_radiation_wavelength 0.71073
_diffrn_reflns_av_R_equivalents 0.0838
_diffrn_reflns_av_unetI/netI 0.1405
_diffrn_reflns_laue_measured_fraction_full 1.000
_diffrn_reflns_laue_measured_fraction_max 0.993
_diffrn_reflns_limit_h_max 9
_diffrn_reflns_limit_h_min -14
_diffrn_reflns_limit_k_max 16
_diffrn_reflns_limit_k_min -16
_diffrn_reflns_limit_l_max 35
_diffrn_reflns_limit_l_min -23
_diffrn_reflns_number 21650
_diffrn_reflns_point_group_measured_fraction_full 1.000
_diffrn_reflns_point_group_measured_fraction_max 0.991
_diffrn_reflns_theta_full 25.242
_diffrn_reflns_theta_max 27.648
_diffrn_reflns_theta_min 1.504
_diffrn_source 'sealed tube with Bruker Triumph monochromator'
_exptl_absorpt_coefficient_mu 0.574
_exptl_absorpt_correction_T_max 0.7456
_exptl_absorpt_correction_T_min 0.7113
_exptl_absorpt_correction_type multi-scan
_exptl_absorpt_process_details 'SADABS (Sheldrick, 1996)'
_exptl_crystal_colour orange
_exptl_crystal_density_diffrn 1.328
_exptl_crystal_description plate
_exptl_crystal_F_000 1632
_exptl_crystal_size_max 0.160
_exptl_crystal_size_mid 0.160
_exptl_crystal_size_min 0.070
_refine_diff_density_max 0.333
_refine_diff_density_min -0.371
_refine_diff_density_rms 0.077
_refine_ls_abs_structure_details
; 
 Flack x determined using 1846 quotients [(I+)-(I-)]/[(I+)+(I-)] 
 (Parsons and Flack (2004), Acta Cryst. A60, s61). 
;
_refine_ls_abs_structure_Flack 0.033(17)
_refine_ls_extinction_method none
_refine_ls_goodness_of_fit_ref 0.976
_refine_ls_hydrogen_treatment mixed
_refine_ls_matrix_type full
_refine_ls_number_parameters 481
_refine_ls_number_reflns 9019
_refine_ls_number_restraints 0
_refine_ls_restrained_S_all 0.976
_refine_ls_R_factor_all 0.1147
_refine_ls_R_factor_gt 0.0581
_refine_ls_shift/su_max 0.001
_refine_ls_shift/su_mean 0.000
_refine_ls_structure_factor_coef Fsqd
_refine_ls_weighting_details 'w=1/[\s^2^(Fo^2^)+(0.0219P)^2^] where P=(Fo^2^+2Fc^2^)/3'
_refine_ls_weighting_scheme calc
_refine_ls_wR_factor_gt 0.0816
_refine_ls_wR_factor_ref 0.0967
_reflns_Friedel_coverage 0.793
_reflns_friedel_fraction_full 1.000
_reflns_friedel_fraction_max 0.989
_reflns_number_gt 5759
_reflns_number_total 9019
_reflns_threshold_expression 'I > 2\s(I)'
_cod_data_source_file cs5b01979_si_002.cif
_cod_data_source_block Complex9
_cod_depositor_comments 'Adding full bibliography for 4513782--4513783.cif.'
_cod_database_code 4513783
_shelx_space_group_comment
; 
The symmetry employed for this shelxl refinement is uniquely defined 
by the following loop, which should always be used as a source of 
symmetry information in preference to the above space-group names. 
They are only intended as comments. 
;
_shelx_estimated_absorpt_t_min 0.914
_shelx_estimated_absorpt_t_max 0.961
_shelxl_version_number 2013-4

loop_
_space_group_symop_operation_xyz
'x, y, z'
'x+1/2, -y+1/2, -z'
'-x, y+1/2, -z+1/2'
'-x+1/2, -y, z+1/2'

loop_
_atom_site_label
_atom_site_type_symbol
_atom_site_fract_x
_atom_site_fract_y
_atom_site_fract_z
_atom_site_U_iso_or_equiv
_atom_site_adp_type
_atom_site_occupancy
_atom_site_site_symmetry_order
_atom_site_calc_flag
_atom_site_refinement_flags_posn
_atom_site_refinement_flags_adp
Fe1 Fe 0.79285(7) 0.62303(6) 0.87014(3) 0.01870(19) Uani 1 1 d . .
Cl1 Cl 0.67901(11) 0.61888(12) 0.94372(5) 0.0268(3) Uani 1 1 d . .
P1 P 0.89800(13) 0.75547(11) 0.90270(6) 0.0189(3) Uani 1 1 d . .
P2 P 0.63552(13) 0.68285(11) 0.82510(6) 0.0214(4) Uani 1 1 d . .
O1 O 0.9437(3) 0.6219(3) 0.78399(15) 0.0346(11) Uani 1 1 d . .
N1 N 0.7249(4) 0.4880(3) 0.85249(16) 0.0215(11) Uani 1 1 d . .
N2 N 0.9080(4) 0.5329(4) 0.9095(2) 0.0227(12) Uani 1 1 d . .
C1 C 0.7743(5) 0.4010(4) 0.8804(2) 0.0238(14) Uani 1 1 d . .
H1A H 0.7320 0.3979 0.9130 0.029 Uiso 1 1 calc R U
C2 C 0.9072(5) 0.4257(4) 0.8900(2) 0.0234(14) Uani 1 1 d . .
H2A H 0.9510 0.4249 0.8577 0.028 Uiso 1 1 calc R U
C3 C 1.0272(5) 0.5770(4) 0.9179(2) 0.0247(14) Uani 1 1 d . .
H3A H 1.0718 0.5823 0.8863 0.030 Uiso 1 1 calc R U
H3B H 1.0740 0.5329 0.9407 0.030 Uiso 1 1 calc R U
C4 C 1.0094(5) 0.6845(4) 0.9406(2) 0.0253(14) Uani 1 1 d . .
H4A H 1.0871 0.7220 0.9411 0.030 Uiso 1 1 calc R U
H4B H 0.9799 0.6782 0.9749 0.030 Uiso 1 1 calc R U
C5 C 0.6193(5) 0.4822(5) 0.8295(2) 0.0271(15) Uani 1 1 d . .
C6 C 0.5617(5) 0.5663(5) 0.8122(2) 0.0284(16) Uani 1 1 d . .
C7 C 0.8827(5) 0.6238(4) 0.8180(2) 0.0212(12) Uani 1 1 d . .
C11 C 0.9651(5) 0.3486(4) 0.9236(2) 0.0283(15) Uani 1 1 d . .
C12 C 1.0434(6) 0.2757(5) 0.9043(3) 0.048(2) Uani 1 1 d . .
H12A H 1.0623 0.2776 0.8701 0.058 Uiso 1 1 calc R U
C13 C 0.9912(7) 0.2684(6) 1.0031(3) 0.060(2) Uani 1 1 d . .
H13A H 0.9736 0.2662 1.0374 0.071 Uiso 1 1 calc R U
C14 C 1.0681(8) 0.1973(6) 0.9827(4) 0.076(3) Uani 1 1 d . .
H14A H 1.1033 0.1455 1.0028 0.091 Uiso 1 1 calc R U
C15 C 1.0939(7) 0.2014(5) 0.9331(4) 0.072(3) Uani 1 1 d . .
H15A H 1.1471 0.1524 0.9189 0.086 Uiso 1 1 calc R U
C16 C 0.9387(6) 0.3444(5) 0.9732(3) 0.0411(19) Uani 1 1 d . .
H16A H 0.8848 0.3931 0.9873 0.049 Uiso 1 1 calc R U
C21 C 0.7580(5) 0.2978(4) 0.8549(2) 0.0223(14) Uani 1 1 d . .
C22 C 0.7963(6) 0.2840(4) 0.8070(2) 0.0309(15) Uani 1 1 d . .
H22A H 0.8331 0.3395 0.7900 0.037 Uiso 1 1 calc R U
C23 C 0.7820(6) 0.1898(4) 0.7832(2) 0.0355(16) Uani 1 1 d . .
H23A H 0.8101 0.1810 0.7503 0.043 Uiso 1 1 calc R U
C24 C 0.7266(5) 0.1091(4) 0.8077(2) 0.0336(16) Uani 1 1 d . .
H24A H 0.7139 0.0453 0.7915 0.040 Uiso 1 1 calc R U
C25 C 0.6908(5) 0.1224(4) 0.8552(2) 0.0316(15) Uani 1 1 d . .
H25A H 0.6549 0.0667 0.8725 0.038 Uiso 1 1 calc R U
C26 C 0.7056(5) 0.2154(4) 0.8788(2) 0.0270(14) Uani 1 1 d . .
H26A H 0.6794 0.2229 0.9120 0.032 Uiso 1 1 calc R U
C31 C 0.8386(5) 0.8512(4) 0.94510(19) 0.0191(13) Uani 1 1 d . .
C32 C 0.9144(5) 0.9008(4) 0.9784(2) 0.0272(15) Uani 1 1 d . .
H32A H 0.9953 0.8780 0.9823 0.033 Uiso 1 1 calc R U
C33 C 0.8731(6) 0.9826(4) 1.0059(2) 0.0297(15) Uani 1 1 d . .
H33A H 0.9245 1.0142 1.0294 0.036 Uiso 1 1 calc R U
C34 C 0.7575(6) 1.0188(5) 0.9992(2) 0.0291(16) Uani 1 1 d . .
H34A H 0.7308 1.0780 1.0167 0.035 Uiso 1 1 calc R U
C35 C 0.6804(5) 0.9687(4) 0.9671(2) 0.0293(15) Uani 1 1 d . .
H35A H 0.5998 0.9923 0.9633 0.035 Uiso 1 1 calc R U
C36 C 0.7196(5) 0.8849(4) 0.94053(19) 0.0237(13) Uani 1 1 d . .
H36A H 0.6656 0.8499 0.9191 0.028 Uiso 1 1 calc R U
C41 C 0.9931(5) 0.8367(4) 0.8637(2) 0.0203(13) Uani 1 1 d . .
C42 C 1.1006(5) 0.8004(4) 0.84379(19) 0.0226(14) Uani 1 1 d . .
H42A H 1.1251 0.7316 0.8501 0.027 Uiso 1 1 calc R U
C43 C 1.1720(5) 0.8629(5) 0.8150(2) 0.0296(15) Uani 1 1 d . .
H43A H 1.2462 0.8372 0.8025 0.036 Uiso 1 1 calc R U
C44 C 1.1379(6) 0.9622(5) 0.8040(2) 0.0347(16) Uani 1 1 d . .
H44A H 1.1874 1.0045 0.7838 0.042 Uiso 1 1 calc R U
C45 C 1.0299(5) 0.9995(5) 0.8230(2) 0.0330(16) Uani 1 1 d . .
H45A H 1.0049 1.0676 0.8156 0.040 Uiso 1 1 calc R U
C46 C 0.9586(5) 0.9377(5) 0.8529(2) 0.0263(15) Uani 1 1 d . .
H46A H 0.8856 0.9642 0.8661 0.032 Uiso 1 1 calc R U
C51 C 0.6652(5) 0.7469(4) 0.7663(2) 0.0218(13) Uani 1 1 d . .
C52 C 0.7532(5) 0.8225(5) 0.7620(2) 0.0306(16) Uani 1 1 d . .
H52A H 0.8043 0.8372 0.7893 0.037 Uiso 1 1 calc R U
C53 C 0.7671(5) 0.8774(5) 0.7177(2) 0.0353(15) Uani 1 1 d . .
H53A H 0.8274 0.9290 0.7152 0.042 Uiso 1 1 calc R U
C54 C 0.6939(6) 0.8567(5) 0.6778(2) 0.0350(16) Uani 1 1 d . .
C55 C 0.6087(6) 0.7792(5) 0.6817(2) 0.0377(17) Uani 1 1 d . .
H55A H 0.5597 0.7626 0.6541 0.045 Uiso 1 1 calc R U
C56 C 0.5940(5) 0.7258(4) 0.7254(2) 0.0317(16) Uani 1 1 d . .
H56A H 0.5341 0.6738 0.7275 0.038 Uiso 1 1 calc R U
C57 C 0.7019(7) 0.9184(5) 0.6306(2) 0.064(2) Uani 1 1 d . .
H57A H 0.7656 0.9703 0.6338 0.095 Uiso 1 1 calc R U
H57B H 0.6245 0.9525 0.6244 0.095 Uiso 1 1 calc R U
H57C H 0.7208 0.8725 0.6030 0.095 Uiso 1 1 calc R U
C61 C 0.5238(5) 0.7696(4) 0.8527(2) 0.0207(14) Uani 1 1 d . .
C62 C 0.5142(5) 0.8718(5) 0.8399(2) 0.0246(14) Uani 1 1 d . .
H62A H 0.5614 0.8984 0.8136 0.030 Uiso 1 1 calc R U
C63 C 0.4355(5) 0.9363(4) 0.8655(2) 0.0283(15) Uani 1 1 d . .
H63A H 0.4301 1.0066 0.8564 0.034 Uiso 1 1 calc R U
C64 C 0.3656(5) 0.9003(4) 0.9038(2) 0.0253(14) Uani 1 1 d . .
C65 C 0.3740(5) 0.7970(4) 0.9159(2) 0.0292(15) Uani 1 1 d . .
H65A H 0.3263 0.7705 0.9421 0.035 Uiso 1 1 calc R U
C66 C 0.4504(5) 0.7319(4) 0.8905(2) 0.0260(15) Uani 1 1 d . .
H66A H 0.4530 0.6610 0.8987 0.031 Uiso 1 1 calc R U
C67 C 0.2782(6) 0.9688(5) 0.9295(2) 0.0426(18) Uani 1 1 d . .
H67A H 0.2362 0.9299 0.9553 0.064 Uiso 1 1 calc R U
H67B H 0.2194 0.9950 0.9057 0.064 Uiso 1 1 calc R U
H67C H 0.3216 1.0265 0.9445 0.064 Uiso 1 1 calc R U
H2N H 0.872(5) 0.531(4) 0.9357(19) 0.028(19) Uiso 1 1 d . .
H5 H 0.586(4) 0.414(4) 0.8261(18) 0.024(15) Uiso 1 1 d . .
H6 H 0.496(5) 0.562(4) 0.794(2) 0.039(19) Uiso 1 1 d . .

loop_
_atom_site_aniso_label
_atom_site_aniso_U_11
_atom_site_aniso_U_22
_atom_site_aniso_U_33
_atom_site_aniso_U_23
_atom_site_aniso_U_13
_atom_site_aniso_U_12
Fe1 0.0165(4) 0.0194(4) 0.0202(4) 0.0009(4) -0.0005(4) 0.0013(4)
Cl1 0.0225(7) 0.0307(8) 0.0273(8) 0.0058(8) 0.0058(6) 0.0044(7)
P1 0.0174(8) 0.0203(8) 0.0190(8) 0.0000(7) -0.0009(7) 0.0025(7)
P2 0.0192(8) 0.0213(8) 0.0238(9) 0.0025(7) -0.0018(7) 0.0009(7)
O1 0.031(2) 0.041(3) 0.032(3) -0.012(3) 0.008(2) -0.005(2)
N1 0.021(3) 0.016(2) 0.027(3) 0.004(2) -0.003(2) 0.001(2)
N2 0.022(3) 0.021(3) 0.026(3) -0.001(3) 0.000(3) 0.003(2)
C1 0.024(3) 0.022(3) 0.025(4) 0.000(3) 0.001(3) 0.003(2)
C2 0.026(3) 0.016(3) 0.028(4) -0.001(3) 0.003(3) 0.002(3)
C3 0.021(3) 0.025(3) 0.028(4) 0.001(3) -0.004(3) 0.008(3)
C4 0.023(3) 0.029(3) 0.023(4) -0.003(3) -0.005(3) 0.000(3)
C5 0.030(4) 0.024(3) 0.028(4) 0.002(3) -0.003(3) -0.008(3)
C6 0.020(3) 0.030(4) 0.035(4) 0.001(3) -0.010(3) -0.002(3)
C7 0.022(3) 0.016(3) 0.026(3) -0.005(3) -0.006(3) -0.004(3)
C11 0.024(3) 0.015(3) 0.046(4) 0.001(3) -0.001(3) 0.004(2)
C12 0.045(4) 0.022(4) 0.078(6) -0.008(4) -0.012(4) 0.009(3)
C13 0.063(6) 0.043(5) 0.073(6) 0.035(5) -0.034(5) -0.022(4)
C14 0.070(7) 0.030(5) 0.129(9) 0.036(6) -0.055(7) -0.010(4)
C15 0.058(6) 0.030(5) 0.127(9) 0.008(5) -0.037(6) 0.014(4)
C16 0.045(4) 0.033(4) 0.046(5) 0.010(4) -0.013(4) -0.003(3)
C21 0.017(3) 0.018(3) 0.031(4) 0.002(3) -0.001(3) 0.002(2)
C22 0.043(4) 0.016(3) 0.033(4) 0.001(3) 0.012(4) -0.002(3)
C23 0.048(4) 0.026(3) 0.033(4) -0.002(3) 0.006(4) 0.001(3)
C24 0.034(4) 0.017(3) 0.050(4) -0.001(3) -0.005(3) 0.005(3)
C25 0.032(3) 0.023(3) 0.040(4) 0.009(3) 0.000(3) -0.007(3)
C26 0.029(3) 0.026(3) 0.026(4) 0.005(3) 0.002(3) -0.003(3)
C31 0.022(3) 0.022(3) 0.013(3) 0.002(3) 0.001(3) 0.000(2)
C32 0.026(3) 0.031(4) 0.025(4) -0.001(3) 0.003(3) 0.002(3)
C33 0.036(4) 0.032(4) 0.021(4) -0.007(3) 0.000(3) -0.010(3)
C34 0.045(4) 0.025(3) 0.017(4) -0.003(3) 0.010(3) 0.002(3)
C35 0.028(4) 0.031(4) 0.029(4) -0.002(3) 0.001(3) 0.006(3)
C36 0.024(3) 0.028(3) 0.020(3) -0.003(3) -0.002(3) 0.001(3)
C41 0.014(3) 0.029(3) 0.018(3) -0.005(3) -0.003(3) -0.005(2)
C42 0.018(3) 0.029(3) 0.021(3) -0.002(3) 0.000(3) -0.001(3)
C43 0.022(3) 0.041(4) 0.026(4) -0.009(3) 0.004(3) -0.008(3)
C44 0.030(4) 0.047(4) 0.028(4) 0.009(3) 0.002(3) -0.012(3)
C45 0.034(4) 0.033(4) 0.033(4) 0.012(3) -0.002(3) 0.001(3)
C46 0.016(3) 0.038(4) 0.025(4) 0.006(3) -0.007(3) 0.007(3)
C51 0.022(3) 0.025(3) 0.019(3) 0.001(3) 0.000(3) 0.007(3)
C52 0.032(4) 0.039(4) 0.021(4) 0.005(3) -0.001(3) -0.005(3)
C53 0.034(4) 0.040(4) 0.031(4) 0.009(4) 0.008(3) -0.002(3)
C54 0.037(4) 0.046(4) 0.022(4) 0.013(3) 0.008(3) 0.010(3)
C55 0.036(4) 0.052(4) 0.025(4) 0.001(3) -0.005(3) 0.014(3)
C56 0.023(3) 0.041(4) 0.031(4) 0.008(3) 0.000(3) 0.004(3)
C57 0.068(5) 0.083(6) 0.040(4) 0.021(5) 0.018(5) 0.011(5)
C61 0.014(3) 0.025(3) 0.023(3) 0.002(3) -0.005(3) -0.002(2)
C62 0.018(3) 0.029(3) 0.027(4) 0.005(3) -0.001(3) 0.001(3)
C63 0.027(3) 0.023(3) 0.035(4) -0.001(3) 0.000(3) 0.002(3)
C64 0.016(3) 0.036(4) 0.024(3) -0.002(3) -0.005(3) 0.005(3)
C65 0.018(3) 0.039(4) 0.031(4) 0.007(3) 0.002(3) 0.005(3)
C66 0.018(3) 0.028(3) 0.032(4) 0.007(3) -0.004(3) 0.000(3)
C67 0.038(4) 0.053(4) 0.037(4) -0.004(4) 0.004(4) 0.010(4)

loop_
_atom_type_symbol
_atom_type_description
_atom_type_scat_dispersion_real
_atom_type_scat_dispersion_imag
_atom_type_scat_source
C C 0.0033 0.0016 'International Tables Vol C Tables 4.2.6.8 and 6.1.1.4'
H H 0.0000 0.0000 'International Tables Vol C Tables 4.2.6.8 and 6.1.1.4'
N N 0.0061 0.0033 'International Tables Vol C Tables 4.2.6.8 and 6.1.1.4'
O O 0.0106 0.0060 'International Tables Vol C Tables 4.2.6.8 and 6.1.1.4'
P P 0.1023 0.0942 'International Tables Vol C Tables 4.2.6.8 and 6.1.1.4'
Cl Cl 0.1484 0.1585 'International Tables Vol C Tables 4.2.6.8 and 6.1.1.4'
Fe Fe 0.3463 0.8444 'International Tables Vol C Tables 4.2.6.8 and 6.1.1.4'

loop_
_geom_angle_atom_site_label_1
_geom_angle_atom_site_label_2
_geom_angle_atom_site_label_3
_geom_angle
C7 Fe1 N1 91.5(2)
C7 Fe1 N2 94.0(2)
N1 Fe1 N2 81.55(18)
C7 Fe1 P1 91.00(18)
N1 Fe1 P1 166.37(14)
N2 Fe1 P1 84.92(14)
C7 Fe1 P2 90.09(18)
N1 Fe1 P2 83.19(13)
N2 Fe1 P2 164.30(15)
P1 Fe1 P2 110.20(6)
C7 Fe1 Cl1 176.98(18)
N1 Fe1 Cl1 88.87(14)
N2 Fe1 Cl1 83.13(16)
P1 Fe1 Cl1 87.92(6)
P2 Fe1 Cl1 92.93(6)
C31 P1 C41 100.2(2)
C31 P1 C4 103.5(3)
C41 P1 C4 102.9(3)
C31 P1 Fe1 125.60(18)
C41 P1 Fe1 120.87(19)
C4 P1 Fe1 100.36(19)
C6 P2 C51 107.7(3)
C6 P2 C61 107.3(3)
C51 P2 C61 101.3(3)
C6 P2 Fe1 99.7(2)
C51 P2 Fe1 119.15(18)
C61 P2 Fe1 120.71(19)
C5 N1 C1 121.7(5)
C5 N1 Fe1 120.1(4)
C1 N1 Fe1 114.9(3)
C3 N2 C2 115.4(5)
C3 N2 Fe1 115.1(4)
C2 N2 Fe1 110.5(4)
C3 N2 H2N 109(4)
C2 N2 H2N 106(4)
Fe1 N2 H2N 99(4)
N1 C1 C21 113.8(4)
N1 C1 C2 106.5(4)
C21 C1 C2 112.2(4)
N1 C1 H1A 108.0
C21 C1 H1A 108.0
C2 C1 H1A 108.0
N2 C2 C11 114.1(5)
N2 C2 C1 105.2(4)
C11 C2 C1 112.0(5)
N2 C2 H2A 108.4
C11 C2 H2A 108.4
C1 C2 H2A 108.4
N2 C3 C4 107.7(4)
N2 C3 H3A 110.2
C4 C3 H3A 110.2
N2 C3 H3B 110.2
C4 C3 H3B 110.2
H3A C3 H3B 108.5
C3 C4 P1 108.5(4)
C3 C4 H4A 110.0
P1 C4 H4A 110.0
C3 C4 H4B 110.0
P1 C4 H4B 110.0
H4A C4 H4B 108.4
N1 C5 C6 122.2(6)
N1 C5 H5 116(3)
C6 C5 H5 122(3)
C5 C6 P2 114.2(5)
C5 C6 H6 123(4)
P2 C6 H6 123(4)
O1 C7 Fe1 178.1(5)
C16 C11 C12 118.4(6)
C16 C11 C2 121.9(5)
C12 C11 C2 119.7(6)
C15 C12 C11 121.6(8)
C15 C12 H12A 119.2
C11 C12 H12A 119.2
C14 C13 C16 120.1(8)
C14 C13 H13A 120.0
C16 C13 H13A 120.0
C13 C14 C15 119.6(8)
C13 C14 H14A 120.2
C15 C14 H14A 120.2
C12 C15 C14 120.2(9)
C12 C15 H15A 119.9
C14 C15 H15A 119.9
C11 C16 C13 120.1(7)
C11 C16 H16A 120.0
C13 C16 H16A 120.0
C22 C21 C26 118.1(5)
C22 C21 C1 120.4(5)
C26 C21 C1 121.4(5)
C21 C22 C23 121.1(5)
C21 C22 H22A 119.5
C23 C22 H22A 119.5
C24 C23 C22 119.6(6)
C24 C23 H23A 120.2
C22 C23 H23A 120.2
C25 C24 C23 119.2(6)
C25 C24 H24A 120.4
C23 C24 H24A 120.4
C24 C25 C26 121.1(6)
C24 C25 H25A 119.4
C26 C25 H25A 119.4
C25 C26 C21 120.9(6)
C25 C26 H26A 119.6
C21 C26 H26A 119.6
C32 C31 C36 118.9(5)
C32 C31 P1 120.6(4)
C36 C31 P1 120.1(4)
C33 C32 C31 120.5(6)
C33 C32 H32A 119.8
C31 C32 H32A 119.8
C32 C33 C34 120.3(6)
C32 C33 H33A 119.9
C34 C33 H33A 119.9
C33 C34 C35 119.7(6)
C33 C34 H34A 120.2
C35 C34 H34A 120.2
C36 C35 C34 120.5(6)
C36 C35 H35A 119.7
C34 C35 H35A 119.7
C35 C36 C31 120.0(5)
C35 C36 H36A 120.0
C31 C36 H36A 120.0
C42 C41 C46 118.1(5)
C42 C41 P1 121.5(4)
C46 C41 P1 120.4(4)
C43 C42 C41 120.8(6)
C43 C42 H42A 119.6
C41 C42 H42A 119.6
C42 C43 C44 121.2(6)
C42 C43 H43A 119.4
C44 C43 H43A 119.4
C43 C44 C45 118.9(6)
C43 C44 H44A 120.5
C45 C44 H44A 120.5
C46 C45 C44 120.2(6)
C46 C45 H45A 119.9
C44 C45 H45A 119.9
C45 C46 C41 120.7(6)
C45 C46 H46A 119.6
C41 C46 H46A 119.6
C56 C51 C52 118.1(5)
C56 C51 P2 120.2(4)
C52 C51 P2 121.5(4)
C51 C52 C53 120.6(6)
C51 C52 H52A 119.7
C53 C52 H52A 119.7
C54 C53 C52 120.4(6)
C54 C53 H53A 119.8
C52 C53 H53A 119.8
C53 C54 C55 118.9(6)
C53 C54 C57 121.6(6)
C55 C54 C57 119.4(6)
C56 C55 C54 120.8(6)
C56 C55 H55A 119.6
C54 C55 H55A 119.6
C55 C56 C51 121.2(6)
C55 C56 H56A 119.4
C51 C56 H56A 119.4
C54 C57 H57A 109.5
C54 C57 H57B 109.5
H57A C57 H57B 109.5
C54 C57 H57C 109.5
H57A C57 H57C 109.5
H57B C57 H57C 109.5
C62 C61 C66 118.6(5)
C62 C61 P2 122.8(4)
C66 C61 P2 118.5(4)
C61 C62 C63 120.2(5)
C61 C62 H62A 119.9
C63 C62 H62A 119.9
C64 C63 C62 121.4(5)
C64 C63 H63A 119.3
C62 C63 H63A 119.3
C63 C64 C65 118.0(5)
C63 C64 C67 121.0(5)
C65 C64 C67 120.9(6)
C66 C65 C64 121.2(6)
C66 C65 H65A 119.4
C64 C65 H65A 119.4
C65 C66 C61 120.5(5)
C65 C66 H66A 119.8
C61 C66 H66A 119.8
C64 C67 H67A 109.5
C64 C67 H67B 109.5
H67A C67 H67B 109.5
C64 C67 H67C 109.5
H67A C67 H67C 109.5
H67B C67 H67C 109.5

loop_
_geom_bond_atom_site_label_1
_geom_bond_atom_site_label_2
_geom_bond_distance
Fe1 C7 1.727(6)
Fe1 N1 1.970(4)
Fe1 N2 2.035(5)
Fe1 P1 2.2595(17)
Fe1 P2 2.2662(16)
Fe1 Cl1 2.3593(15)
P1 C31 1.818(5)
P1 C41 1.828(6)
P1 C4 1.852(6)
P2 C6 1.758(6)
P2 C51 1.826(6)
P2 C61 1.835(6)
O1 C7 1.144(6)
N1 C5 1.329(7)
N1 C1 1.467(6)
N2 C3 1.458(7)
N2 C2 1.491(7)
N2 H2N 0.82(5)
C1 C21 1.521(7)
C1 C2 1.530(7)
C1 H1A 1.0000
C2 C11 1.500(7)
C2 H2A 1.0000
C3 C4 1.540(7)
C3 H3A 0.9900
C3 H3B 0.9900
C4 H4A 0.9900
C4 H4B 0.9900
C5 C6 1.351(8)
C5 H5 0.96(5)
C6 H6 0.88(6)
C11 C16 1.376(8)
C11 C12 1.388(8)
C12 C15 1.363(9)
C12 H12A 0.9500
C13 C14 1.373(11)
C13 C16 1.404(9)
C13 H13A 0.9500
C14 C15 1.375(12)
C14 H14A 0.9500
C15 H15A 0.9500
C16 H16A 0.9500
C21 C22 1.375(8)
C21 C26 1.381(7)
C22 C23 1.394(7)
C22 H22A 0.9500
C23 C24 1.386(8)
C23 H23A 0.9500
C24 C25 1.358(8)
C24 H24A 0.9500
C25 C26 1.378(7)
C25 H25A 0.9500
C26 H26A 0.9500
C31 C32 1.393(7)
C31 C36 1.396(7)
C32 C33 1.376(7)
C32 H32A 0.9500
C33 C34 1.376(8)
C33 H33A 0.9500
C34 C35 1.383(8)
C34 H34A 0.9500
C35 C36 1.377(7)
C35 H35A 0.9500
C36 H36A 0.9500
C41 C42 1.391(7)
C41 C46 1.400(7)
C42 C43 1.377(7)
C42 H42A 0.9500
C43 C44 1.378(8)
C43 H43A 0.9500
C44 C45 1.391(8)
C44 H44A 0.9500
C45 C46 1.388(8)
C45 H45A 0.9500
C46 H46A 0.9500
C51 C56 1.389(7)
C51 C52 1.390(7)
C52 C53 1.406(7)
C52 H52A 0.9500
C53 C54 1.378(8)
C53 H53A 0.9500
C54 C55 1.386(8)
C54 C57 1.513(8)
C55 C56 1.381(8)
C55 H55A 0.9500
C56 H56A 0.9500
C57 H57A 0.9800
C57 H57B 0.9800
C57 H57C 0.9800
C61 C62 1.378(7)
C61 C66 1.395(7)
C62 C63 1.396(7)
C62 H62A 0.9500
C63 C64 1.377(7)
C63 H63A 0.9500
C64 C65 1.386(7)
C64 C67 1.489(7)
C65 C66 1.382(7)
C65 H65A 0.9500
C66 H66A 0.9500
C67 H67A 0.9800
C67 H67B 0.9800
C67 H67C 0.9800

loop_
_geom_torsion_atom_site_label_1
_geom_torsion_atom_site_label_2
_geom_torsion_atom_site_label_3
_geom_torsion_atom_site_label_4
_geom_torsion
C5 N1 C1 C21 41.8(7)
Fe1 N1 C1 C21 -158.7(4)
C5 N1 C1 C2 165.9(5)
Fe1 N1 C1 C2 -34.5(5)
C3 N2 C2 C11 61.4(7)
Fe1 N2 C2 C11 -165.9(4)
C3 N2 C2 C1 -175.4(5)
Fe1 N2 C2 C1 -42.7(5)
N1 C1 C2 N2 48.5(6)
C21 C1 C2 N2 173.6(5)
N1 C1 C2 C11 173.1(4)
C21 C1 C2 C11 -61.8(6)
C2 N2 C3 C4 -176.8(5)
Fe1 N2 C3 C4 52.6(6)
N2 C3 C4 P1 -49.1(5)
C31 P1 C4 C3 156.6(4)
C41 P1 C4 C3 -99.3(4)
Fe1 P1 C4 C3 25.9(4)
C1 N1 C5 C6 166.6(6)
Fe1 N1 C5 C6 8.1(8)
N1 C5 C6 P2 -2.5(9)
C51 P2 C6 C5 122.1(5)
C61 P2 C6 C5 -129.5(5)
Fe1 P2 C6 C5 -2.9(5)
N2 C2 C11 C16 47.6(8)
C1 C2 C11 C16 -71.9(7)
N2 C2 C11 C12 -135.6(6)
C1 C2 C11 C12 105.0(6)
C16 C11 C12 C15 -0.1(10)
C2 C11 C12 C15 -177.1(6)
C16 C13 C14 C15 0.5(12)
C11 C12 C15 C14 -0.1(12)
C13 C14 C15 C12 0.0(13)
C12 C11 C16 C13 0.6(9)
C2 C11 C16 C13 177.5(6)
C14 C13 C16 C11 -0.7(11)
N1 C1 C21 C22 53.1(7)
C2 C1 C21 C22 -67.9(7)
N1 C1 C21 C26 -127.4(6)
C2 C1 C21 C26 111.6(6)
C26 C21 C22 C23 0.4(9)
C1 C21 C22 C23 179.9(5)
C21 C22 C23 C24 1.0(10)
C22 C23 C24 C25 -2.1(9)
C23 C24 C25 C26 1.8(9)
C24 C25 C26 C21 -0.3(9)
C22 C21 C26 C25 -0.8(9)
C1 C21 C26 C25 179.7(5)
C41 P1 C31 C32 -66.9(5)
C4 P1 C31 C32 39.2(5)
Fe1 P1 C31 C32 152.7(4)
C41 P1 C31 C36 105.2(5)
C4 P1 C31 C36 -148.7(5)
Fe1 P1 C31 C36 -35.2(5)
C36 C31 C32 C33 -0.9(8)
P1 C31 C32 C33 171.3(4)
C31 C32 C33 C34 -2.5(9)
C32 C33 C34 C35 4.0(9)
C33 C34 C35 C36 -2.1(9)
C34 C35 C36 C31 -1.4(9)
C32 C31 C36 C35 2.8(8)
P1 C31 C36 C35 -169.4(4)
C31 P1 C41 C42 146.0(5)
C4 P1 C41 C42 39.4(5)
Fe1 P1 C41 C42 -71.1(5)
C31 P1 C41 C46 -34.5(5)
C4 P1 C41 C46 -141.0(5)
Fe1 P1 C41 C46 108.4(4)
C46 C41 C42 C43 1.3(8)
P1 C41 C42 C43 -179.2(4)
C41 C42 C43 C44 -1.7(9)
C42 C43 C44 C45 0.8(9)
C43 C44 C45 C46 0.6(9)
C44 C45 C46 C41 -1.0(9)
C42 C41 C46 C45 0.0(8)
P1 C41 C46 C45 -179.5(4)
C6 P2 C51 C56 24.9(5)
C61 P2 C51 C56 -87.6(5)
Fe1 P2 C51 C56 137.3(4)
C6 P2 C51 C52 -159.6(5)
C61 P2 C51 C52 87.9(5)
Fe1 P2 C51 C52 -47.2(5)
C56 C51 C52 C53 1.5(8)
P2 C51 C52 C53 -174.1(5)
C51 C52 C53 C54 -0.2(9)
C52 C53 C54 C55 -1.7(9)
C52 C53 C54 C57 176.5(6)
C53 C54 C55 C56 2.3(9)
C57 C54 C55 C56 -175.9(6)
C54 C55 C56 C51 -1.1(9)
C52 C51 C56 C55 -0.8(8)
P2 C51 C56 C55 174.8(5)
C6 P2 C61 C62 -136.8(5)
C51 P2 C61 C62 -24.0(5)
Fe1 P2 C61 C62 110.2(5)
C6 P2 C61 C66 47.2(5)
C51 P2 C61 C66 160.0(4)
Fe1 P2 C61 C66 -65.8(4)
C66 C61 C62 C63 2.2(8)
P2 C61 C62 C63 -173.8(4)
C61 C62 C63 C64 -0.2(8)
C62 C63 C64 C65 -1.0(8)
C62 C63 C64 C67 -177.5(5)
C63 C64 C65 C66 0.2(8)
C67 C64 C65 C66 176.7(5)
C64 C65 C66 C61 1.8(8)
C62 C61 C66 C65 -3.0(8)
P2 C61 C66 C65 173.2(4)
